data_4501344
loop_
_publ_author_name
'Tsunobuchi, Yoshihide'
'Kaneko, Souhei'
'Nakabayashi, Koji'
'Ohkoshi, Shin-ichi'

_publ_section_title
;
 High Thermal Durability of Water-Free Copper-Octacyanotungsten-Based
 Magnets Containing Halogen Bonds
;
_journal_issue 12
_journal_name_full 'Crystal Growth &amp; Design'
_journal_page_first 5561
_journal_paper_doi 10.1021/cg2011265
_journal_volume 11
_journal_year 2011
_chemical_formula_moiety 'C56 H32 Cu3 I8 N24 W2 '
_chemical_formula_sum 'C56 H32 Cu3 I8 N24 W2'
_chemical_formula_weight 2614.60
_space_group_IT_number 2
_symmetry_cell_setting triclinic
_symmetry_Int_Tables_number 2
_symmetry_space_group_name_Hall '-P 1'
_symmetry_space_group_name_H-M 'P -1'
_cell_angle_alpha 80.3176(8)
_cell_angle_beta 82.9188(8)
_cell_angle_gamma 64.7791(7)
_cell_formula_units_Z 1
_cell_length_a 10.1924(3)
_cell_length_b 11.7060(3)
_cell_length_c 16.9698(4)
_cell_measurement_reflns_used 15361
_cell_measurement_temperature 294(1)
_cell_measurement_theta_max 27.5
_cell_measurement_theta_min 3.0
_cell_volume 1802.57(8)
_computing_cell_refinement PROCESS-AUTO
_computing_data_collection PROCESS-AUTO
_computing_data_reduction CrystalStructure
_computing_publication_material 'CrystalStructure 3.8'
_computing_structure_refinement SHELXL
_computing_structure_solution SHELXS97
_diffrn_ambient_temperature 294(1)
_diffrn_detector_area_resol_mean 10.00
_diffrn_measured_fraction_theta_full 0.988
_diffrn_measured_fraction_theta_max 0.988
_diffrn_measurement_device_type 'Rigaku RAXIS-RAPID'
_diffrn_measurement_method \w
_diffrn_radiation_type 'Mo K\a'
_diffrn_radiation_wavelength 0.71075
_diffrn_reflns_av_R_equivalents 0.034
_diffrn_reflns_limit_h_max 13
_diffrn_reflns_limit_h_min -13
_diffrn_reflns_limit_k_max 15
_diffrn_reflns_limit_k_min -15
_diffrn_reflns_limit_l_max 21
_diffrn_reflns_limit_l_min -19
_diffrn_reflns_number 17685
_diffrn_reflns_theta_full 27.45
_diffrn_reflns_theta_max 27.45
_exptl_absorpt_coefficient_mu 7.534
_exptl_absorpt_correction_T_max 0.590
_exptl_absorpt_correction_T_min 0.326
_exptl_absorpt_correction_type multi-scan
_exptl_absorpt_process_details
;
    Higashi, T. (1995). Program for Absorption Correction.
    Rigaku Corporation, Tokyo, Japan.
;
_exptl_crystal_colour green
_exptl_crystal_density_diffrn 2.408
_exptl_crystal_density_method 'not measured'
_exptl_crystal_description block
_exptl_crystal_F_000 1195.00
_exptl_crystal_size_max 0.15
_exptl_crystal_size_mid 0.14
_exptl_crystal_size_min 0.07
_refine_diff_density_max 3.09
_refine_diff_density_min -2.08
_refine_ls_extinction_method none
_refine_ls_goodness_of_fit_ref 1.101
_refine_ls_hydrogen_treatment refall
_refine_ls_number_parameters 422
_refine_ls_number_reflns 8141
_refine_ls_R_factor_gt 0.0401
_refine_ls_shift/su_max 0.0010
_refine_ls_structure_factor_coef Fsqd
_refine_ls_weighting_details 'w = 1/[\s^2^(Fo^2^)+(0.0536P)^2^+8.1054P] where P=(Fo^2^+2Fc^2^)/3'
_refine_ls_weighting_scheme calc
_refine_ls_wR_factor_ref 0.1134
_reflns_number_gt 7054
_reflns_number_total 8141
_reflns_threshold_expression F^2^>2.0\s(F^2^)
_cod_data_source_file cg2011265_si_001.cif
_cod_data_source_block '_110117_CuW3Ipy'
_cod_original_cell_volume 1802.58(8)
_cod_original_formula_sum 'C56 H32 Cu3 I8 N24 W2 '
_cod_database_code 4501344

loop_
_symmetry_equiv_pos_site_id
_symmetry_equiv_pos_as_xyz
1 +X,+Y,+Z
2 -X,-Y,-Z

loop_
_atom_site_label
_atom_site_type_symbol
_atom_site_fract_x
_atom_site_fract_y
_atom_site_fract_z
_atom_site_U_iso_or_equiv
_atom_site_adp_type
_atom_site_occupancy
_atom_site_symmetry_multiplicity
_atom_site_calc_flag
_atom_site_refinement_flags
W(1) W 0.77099(3) 0.40070(2) 0.197122(15) 0.01778(7) Uani 1.00 1 d .
I(2) I 0.51782(7) 0.99829(5) 0.36167(4) 0.04868(15) Uani 1.00 1 d .
I(1) I 1.12238(7) 0.29368(7) 0.58650(5) 0.0641(2) Uani 1.00 1 d .
I(3) I 0.73953(7) 0.09014(7) -0.03085(4) 0.05922(18) Uani 1.00 1 d .
I(4) I 0.15249(9) 0.90414(6) 0.31070(4) 0.05929(18) Uani 1.00 1 d .
Cu(1) Cu 0.5000 0.5000 0.5000 0.0265(2) Uani 1.00 2 d S
Cu(2) Cu 0.24581(8) 0.48563(8) 0.12611(5) 0.02344(16) Uani 1.00 1 d .
N(5) N 0.6619(8) 0.1756(6) 0.2796(5) 0.0498(18) Uani 1.00 1 d .
N(6) N 1.0017(9) 0.1381(7) 0.1244(5) 0.058(2) Uani 1.00 1 d .
N(7) N 1.0036(8) 0.2484(7) 0.3390(4) 0.0469(17) Uani 1.00 1 d .
N(2) N 0.6490(9) 0.7149(7) 0.1542(6) 0.062(2) Uani 1.00 1 d .
N(9) N 0.6628(6) 0.5124(5) 0.5582(3) 0.0308(12) Uani 1.00 1 d .
N(10) N 0.4001(6) 0.6984(5) 0.4858(3) 0.0304(12) Uani 1.00 1 d .
N(11) N 0.3603(6) 0.2985(5) 0.1135(3) 0.0315(12) Uani 1.00 1 d .
N(12) N 0.1263(6) 0.6636(5) 0.1553(3) 0.0313(13) Uani 1.00 1 d .
N(8) N 1.0644(6) 0.4558(5) 0.1500(4) 0.0326(13) Uani 1.00 1 d .
N(4) N 0.7559(7) 0.4569(6) -0.0003(3) 0.0365(14) Uani 1.00 1 d .
N(1) N 0.6177(7) 0.5057(6) 0.3702(3) 0.0362(14) Uani 1.00 1 d .
N(3) N 0.4288(6) 0.4844(5) 0.1574(3) 0.0310(12) Uani 1.00 1 d .
C(22) C 0.5581(8) 0.1385(7) 0.0503(4) 0.0358(16) Uani 1.00 1 d .
C(23) C 0.4764(8) 0.2641(7) 0.0619(4) 0.0357(16) Uani 1.00 1 d .
C(4) C 0.7639(7) 0.4361(6) 0.0678(4) 0.0273(13) Uani 1.00 1 d .
C(19) C 0.3236(9) 0.2069(8) 0.1553(4) 0.0384(17) Uani 1.00 1 d .
C(20) C 0.3991(9) 0.0820(7) 0.1448(5) 0.0421(18) Uani 1.00 1 d .
C(21) C 0.5192(9) 0.0456(7) 0.0910(5) 0.0417(18) Uani 1.00 1 d .
C(6) C 0.9204(8) 0.2299(7) 0.1500(4) 0.0351(16) Uani 1.00 1 d .
C(7) C 0.9241(7) 0.2988(6) 0.2908(4) 0.0300(14) Uani 1.00 1 d .
C(8) C 0.9621(7) 0.4393(6) 0.1654(4) 0.0269(13) Uani 1.00 1 d .
C(1) C 0.6670(8) 0.4751(6) 0.3079(4) 0.0307(15) Uani 1.00 1 d .
C(3) C 0.5456(6) 0.4602(6) 0.1722(4) 0.0247(13) Uani 1.00 1 d .
C(5) C 0.7033(7) 0.2517(6) 0.2517(4) 0.0292(14) Uani 1.00 1 d .
C(2) C 0.6915(8) 0.6058(6) 0.1705(4) 0.0335(16) Uani 1.00 1 d .
C(14) C 0.4617(8) 0.7663(7) 0.4382(4) 0.0351(16) Uani 1.00 1 d .
C(15) C 0.4073(9) 0.8996(7) 0.4335(4) 0.0369(17) Uani 1.00 1 d .
C(16) C 0.2810(10) 0.9636(8) 0.4773(6) 0.050(2) Uani 1.00 1 d .
C(17) C 0.2126(10) 0.8952(8) 0.5261(5) 0.0438(19) Uani 1.00 1 d .
C(18) C 0.2763(9) 0.7640(8) 0.5303(4) 0.0406(18) Uani 1.00 1 d .
C(13) C 0.6257(9) 0.6000(7) 0.6074(4) 0.0386(17) Uani 1.00 1 d .
C(12) C 0.7283(11) 0.6095(9) 0.6510(5) 0.053(2) Uani 1.00 1 d .
C(11) C 0.8706(10) 0.5278(8) 0.6445(5) 0.050(2) Uani 1.00 1 d .
C(10) C 0.9080(9) 0.4347(8) 0.5952(5) 0.0395(17) Uani 1.00 1 d .
C(9) C 0.8031(8) 0.4316(7) 0.5517(4) 0.0349(16) Uani 1.00 1 d .
C(24) C 0.1669(8) 0.7143(6) 0.2073(4) 0.0306(14) Uani 1.00 1 d .
C(25) C 0.0774(9) 0.8315(7) 0.2315(4) 0.0376(17) Uani 1.00 1 d .
C(26) C -0.0576(9) 0.8965(7) 0.2037(6) 0.050(2) Uani 1.00 1 d .
C(28) C -0.0057(8) 0.7293(7) 0.1268(5) 0.0401(18) Uani 1.00 1 d .
C(27) C -0.0994(9) 0.8437(8) 0.1492(6) 0.055(2) Uani 1.00 1 d .
H(12) H 0.5029 0.3266 0.0330 0.043 Uiso 1.00 1 c R
H(9) H 0.2444 0.2296 0.1923 0.046 Uiso 1.00 1 c R
H(10) H 0.3701 0.0210 0.1738 0.051 Uiso 1.00 1 c R
H(11) H 0.5714 -0.0392 0.0830 0.050 Uiso 1.00 1 c R
H(5) H 0.5444 0.7239 0.4067 0.042 Uiso 1.00 1 c R
H(6) H 0.2421 1.0518 0.4741 0.060 Uiso 1.00 1 c R
H(7) H 0.1262 0.9366 0.5553 0.053 Uiso 1.00 1 c R
H(8) H 0.2332 0.7178 0.5651 0.049 Uiso 1.00 1 c R
H(4) H 0.5287 0.6567 0.6131 0.046 Uiso 1.00 1 c R
H(3) H 0.6986 0.6724 0.6845 0.064 Uiso 1.00 1 c R
H(2) H 0.9399 0.5342 0.6722 0.060 Uiso 1.00 1 c R
H(1) H 0.8313 0.3710 0.5167 0.042 Uiso 1.00 1 c R
H(13) H 0.2581 0.6696 0.2280 0.037 Uiso 1.00 1 c R
H(14) H -0.1204 0.9741 0.2206 0.060 Uiso 1.00 1 c R
H(16) H -0.0346 0.6950 0.0901 0.048 Uiso 1.00 1 c R
H(15) H -0.1906 0.8863 0.1283 0.066 Uiso 1.00 1 c R

loop_
_atom_site_aniso_label
_atom_site_aniso_U_11
_atom_site_aniso_U_22
_atom_site_aniso_U_33
_atom_site_aniso_U_12
_atom_site_aniso_U_13
_atom_site_aniso_U_23
W(1) 0.01383(12) 0.02068(13) 0.02029(13) -0.00878(9) -0.00027(9) -0.00247(9)
I(2) 0.0513(3) 0.0405(3) 0.0570(3) -0.0247(2) -0.0063(2) 0.0045(2)
I(1) 0.0309(3) 0.0669(4) 0.0852(5) -0.0154(2) -0.0070(3) 0.0036(3)
I(3) 0.0445(3) 0.0708(4) 0.0573(3) -0.0201(3) 0.0169(2) -0.0202(3)
I(4) 0.0823(4) 0.0478(3) 0.0535(3) -0.0265(3) -0.0141(3) -0.0154(2)
Cu(1) 0.0254(5) 0.0273(5) 0.0279(6) -0.0117(4) -0.0029(4) -0.0031(4)
Cu(2) 0.0169(3) 0.0291(4) 0.0268(4) -0.0121(3) -0.0009(3) -0.0033(3)
N(5) 0.048(4) 0.034(3) 0.069(5) -0.021(3) 0.007(3) -0.006(3)
N(6) 0.057(5) 0.041(4) 0.061(5) -0.011(3) 0.018(4) -0.012(3)
N(7) 0.042(3) 0.053(4) 0.042(4) -0.019(3) -0.016(3) 0.010(3)
N(2) 0.054(5) 0.037(4) 0.094(7) -0.019(3) -0.015(4) 0.002(4)
N(9) 0.033(3) 0.034(3) 0.027(3) -0.014(2) -0.006(2) -0.003(2)
N(10) 0.033(3) 0.031(3) 0.028(3) -0.017(2) -0.008(2) 0.007(2)
N(11) 0.029(3) 0.035(3) 0.033(3) -0.015(2) -0.001(2) -0.005(2)
N(12) 0.022(2) 0.032(3) 0.041(3) -0.013(2) -0.001(2) -0.003(2)
N(8) 0.018(2) 0.032(3) 0.051(4) -0.014(2) 0.000(2) -0.006(2)
N(4) 0.033(3) 0.041(3) 0.031(3) -0.011(2) -0.002(2) -0.003(2)
N(1) 0.038(3) 0.035(3) 0.032(3) -0.012(2) 0.002(2) -0.009(2)
N(3) 0.026(3) 0.034(3) 0.034(3) -0.014(2) -0.002(2) -0.005(2)
C(22) 0.029(3) 0.040(4) 0.038(4) -0.012(3) 0.003(3) -0.013(3)
C(23) 0.035(3) 0.037(3) 0.038(4) -0.019(3) 0.004(3) -0.006(3)
C(4) 0.021(3) 0.037(3) 0.023(3) -0.011(2) -0.002(2) -0.003(2)
C(19) 0.037(4) 0.047(4) 0.038(4) -0.025(3) 0.003(3) -0.004(3)
C(20) 0.045(4) 0.033(3) 0.047(4) -0.018(3) -0.004(3) 0.004(3)
C(21) 0.041(4) 0.034(4) 0.046(4) -0.011(3) -0.007(3) -0.005(3)
C(6) 0.030(3) 0.039(4) 0.031(3) -0.014(3) 0.009(3) 0.001(3)
C(7) 0.024(3) 0.032(3) 0.031(3) -0.010(2) -0.000(2) -0.004(2)
C(8) 0.024(3) 0.023(3) 0.033(3) -0.010(2) -0.003(2) -0.003(2)
C(1) 0.035(3) 0.030(3) 0.028(3) -0.013(3) -0.004(3) -0.004(2)
C(3) 0.018(3) 0.030(3) 0.028(3) -0.012(2) 0.000(2) -0.005(2)
C(5) 0.028(3) 0.030(3) 0.033(3) -0.017(2) 0.006(2) -0.002(2)
C(2) 0.029(3) 0.024(3) 0.045(4) -0.012(2) 0.003(3) 0.000(3)
C(14) 0.028(3) 0.039(4) 0.037(4) -0.011(3) -0.000(3) -0.009(3)
C(15) 0.043(4) 0.034(3) 0.036(4) -0.018(3) -0.008(3) 0.002(3)
C(16) 0.047(5) 0.037(4) 0.062(6) -0.009(3) -0.007(4) -0.014(4)
C(17) 0.043(4) 0.048(4) 0.037(4) -0.014(3) -0.004(3) -0.010(3)
C(18) 0.038(4) 0.052(4) 0.033(4) -0.021(3) 0.003(3) -0.008(3)
C(13) 0.039(4) 0.039(4) 0.036(4) -0.012(3) -0.005(3) -0.008(3)
C(12) 0.067(6) 0.055(5) 0.043(5) -0.024(4) -0.020(4) -0.008(4)
C(11) 0.056(5) 0.055(5) 0.045(5) -0.028(4) -0.020(4) 0.002(4)
C(10) 0.036(4) 0.048(4) 0.037(4) -0.021(3) -0.012(3) 0.006(3)
C(9) 0.029(3) 0.036(3) 0.038(4) -0.011(3) -0.000(3) -0.008(3)
C(24) 0.028(3) 0.030(3) 0.034(3) -0.012(2) -0.004(2) -0.002(2)
C(25) 0.041(4) 0.032(3) 0.040(4) -0.015(3) 0.001(3) -0.006(3)
C(26) 0.035(4) 0.026(3) 0.081(6) -0.006(3) 0.002(4) -0.007(4)
C(28) 0.031(3) 0.034(3) 0.056(5) -0.014(3) -0.020(3) 0.002(3)
C(27) 0.032(4) 0.039(4) 0.089(7) -0.008(3) -0.024(4) 0.001(4)

loop_
_atom_type_symbol
_atom_type_description
_atom_type_scat_dispersion_real
_atom_type_scat_dispersion_imag
_atom_type_scat_source
C C 0.003 0.002
;
International Tables for Crystallography
(1992, Vol. C, Tables 4.2.6.8 and 6.1.1.4)
;
H H 0.000 0.000
;
International Tables for Crystallography
(1992, Vol. C, Table 6.1.1.4)
;
Cu Cu 0.320 1.265
;
International Tables for Crystallography
(1992, Vol. C, Tables 4.2.6.8 and 6.1.1.4)
;
W W -0.849 6.872
;
International Tables for Crystallography
(1992, Vol. C, Tables 4.2.6.8 and 6.1.1.4)
;
N N 0.006 0.003
;
International Tables for Crystallography
(1992, Vol. C, Tables 4.2.6.8 and 6.1.1.4)
;
I I -0.474 1.812
;
International Tables for Crystallography
(1992, Vol. C, Tables 4.2.6.8 and 6.1.1.4)
;

loop_
_geom_angle_atom_site_label_1
_geom_angle_atom_site_label_2
_geom_angle_atom_site_label_3
_geom_angle
_geom_angle_publ_flag
_geom_angle_site_symmetry_1
_geom_angle_site_symmetry_3
C(4) W(1) C(6) 72.2(2) yes . .
C(4) W(1) C(7) 140.8(2) yes . .
C(4) W(1) C(8) 79.8(3) yes . .
C(4) W(1) C(1) 144.5(2) yes . .
C(4) W(1) C(3) 74.1(2) yes . .
C(4) W(1) C(5) 113.7(3) yes . .
C(4) W(1) C(2) 76.0(3) yes . .
C(6) W(1) C(7) 75.7(2) yes . .
C(6) W(1) C(8) 78.2(3) yes . .
C(6) W(1) C(1) 142.5(2) yes . .
C(6) W(1) C(3) 114.7(3) yes . .
C(6) W(1) C(5) 73.5(2) yes . .
C(6) W(1) C(2) 140.8(3) yes . .
C(7) W(1) C(8) 72.0(2) yes . .
C(7) W(1) C(1) 72.5(2) yes . .
C(7) W(1) C(3) 141.6(2) yes . .
C(7) W(1) C(5) 77.1(3) yes . .
C(7) W(1) C(2) 119.8(3) yes . .
C(8) W(1) C(1) 109.7(3) yes . .
C(8) W(1) C(3) 144.7(2) yes . .
C(8) W(1) C(5) 142.2(2) yes . .
C(8) W(1) C(2) 74.2(2) yes . .
C(1) W(1) C(3) 80.7(2) yes . .
C(1) W(1) C(5) 80.3(3) yes . .
C(1) W(1) C(2) 74.1(2) yes . .
C(3) W(1) C(5) 71.6(2) yes . .
C(3) W(1) C(2) 76.7(3) yes . .
C(5) W(1) C(2) 141.9(2) yes . .
N(9) Cu(1) N(9) 180.0(3) yes . 2_666
N(9) Cu(1) N(10) 87.4(2) yes . .
N(9) Cu(1) N(10) 92.6(2) yes . 2_666
N(9) Cu(1) N(1) 94.6(2) yes . .
N(9) Cu(1) N(1) 85.4(2) yes . 2_666
N(9) Cu(1) N(10) 92.6(2) yes 2_666 .
N(9) Cu(1) N(10) 87.4(2) yes 2_666 2_666
N(9) Cu(1) N(1) 85.4(2) yes 2_666 .
N(9) Cu(1) N(1) 94.6(2) yes 2_666 2_666
N(10) Cu(1) N(10) 180 yes . 2_666
N(10) Cu(1) N(1) 90.0(2) yes . .
N(10) Cu(1) N(1) 90.0(2) yes . 2_666
N(10) Cu(1) N(1) 90.0(2) yes 2_666 .
N(10) Cu(1) N(1) 90.0(2) yes 2_666 2_666
N(1) Cu(1) N(1) 180.0(3) yes . 2_666
N(11) Cu(2) N(12) 171.8(2) yes . .
N(11) Cu(2) N(8) 89.4(2) yes . 1_455
N(11) Cu(2) N(4) 93.1(2) yes . 2_665
N(11) Cu(2) N(3) 87.5(2) yes . .
N(12) Cu(2) N(8) 87.1(2) yes . 1_455
N(12) Cu(2) N(4) 94.9(2) yes . 2_665
N(12) Cu(2) N(3) 92.2(2) yes . .
N(8) Cu(2) N(4) 102.7(2) yes 1_455 2_665
N(8) Cu(2) N(3) 152.7(2) yes 1_455 .
N(4) Cu(2) N(3) 104.6(2) yes 2_665 .
Cu(1) N(9) C(13) 119.2(5) yes . .
Cu(1) N(9) C(9) 123.1(6) yes . .
C(13) N(9) C(9) 117.6(8) yes . .
Cu(1) N(10) C(14) 120.7(4) yes . .
Cu(1) N(10) C(18) 121.9(5) yes . .
C(14) N(10) C(18) 117.1(6) yes . .
Cu(2) N(11) C(23) 119.3(5) yes . .
Cu(2) N(11) C(19) 122.4(4) yes . .
C(23) N(11) C(19) 118.4(6) yes . .
Cu(2) N(12) C(24) 123.2(4) yes . .
Cu(2) N(12) C(28) 118.5(6) yes . .
C(24) N(12) C(28) 117.9(6) yes . .
Cu(2) N(8) C(8) 178.3(6) yes 1_655 .
Cu(2) N(4) C(4) 171.7(8) yes 2_665 .
Cu(1) N(1) C(1) 158.6(7) yes . .
Cu(2) N(3) C(3) 166.9(6) yes . .
I(3) C(22) C(23) 120.3(6) yes . .
I(3) C(22) C(21) 119.8(5) yes . .
C(23) C(22) C(21) 119.9(7) yes . .
N(11) C(23) C(22) 122.0(8) yes . .
W(1) C(4) N(4) 178.0(5) yes . .
N(11) C(19) C(20) 121.8(7) yes . .
C(19) C(20) C(21) 120.2(8) yes . .
C(22) C(21) C(20) 117.7(7) yes . .
W(1) C(6) N(6) 179.5(8) yes . .
W(1) C(7) N(7) 178.5(8) yes . .
W(1) C(8) N(8) 177.8(5) yes . .
W(1) C(1) N(1) 174.7(5) yes . .
W(1) C(3) N(3) 175.7(6) yes . .
W(1) C(5) N(5) 177.2(6) yes . .
W(1) C(2) N(2) 178.1(8) yes . .
N(10) C(14) C(15) 122.9(6) yes . .
I(2) C(15) C(14) 120.4(5) yes . .
I(2) C(15) C(16) 120.8(6) yes . .
C(14) C(15) C(16) 118.8(8) yes . .
C(15) C(16) C(17) 119.5(8) yes . .
C(16) C(17) C(18) 118.2(7) yes . .
N(10) C(18) C(17) 123.3(8) yes . .
N(9) C(13) C(12) 122.0(7) yes . .
C(13) C(12) C(11) 120.6(9) yes . .
C(12) C(11) C(10) 117.2(10) yes . .
I(1) C(10) C(11) 121.0(7) yes . .
I(1) C(10) C(9) 119.1(6) yes . .
C(11) C(10) C(9) 119.9(7) yes . .
N(9) C(9) C(10) 122.6(7) yes . .
N(12) C(24) C(25) 121.9(7) yes . .
I(4) C(25) C(24) 119.0(6) yes . .
I(4) C(25) C(26) 121.2(6) yes . .
C(24) C(25) C(26) 119.8(9) yes . .
C(25) C(26) C(27) 118.1(7) yes . .
N(12) C(28) C(27) 122.9(9) yes . .
C(26) C(27) C(28) 119.3(8) yes . .
N(11) C(23) H(12) 119.0 no . .
C(22) C(23) H(12) 119.0 no . .
N(11) C(19) H(9) 119.1 no . .
C(20) C(19) H(9) 119.1 no . .
C(19) C(20) H(10) 119.9 no . .
C(21) C(20) H(10) 119.9 no . .
C(22) C(21) H(11) 121.1 no . .
C(20) C(21) H(11) 121.1 no . .
N(10) C(14) H(5) 118.6 no . .
C(15) C(14) H(5) 118.6 no . .
C(15) C(16) H(6) 120.3 no . .
C(17) C(16) H(6) 120.3 no . .
C(16) C(17) H(7) 120.9 no . .
C(18) C(17) H(7) 120.9 no . .
N(10) C(18) H(8) 118.3 no . .
C(17) C(18) H(8) 118.3 no . .
N(9) C(13) H(4) 119.0 no . .
C(12) C(13) H(4) 119.0 no . .
C(13) C(12) H(3) 119.7 no . .
C(11) C(12) H(3) 119.7 no . .
C(12) C(11) H(2) 121.4 no . .
C(10) C(11) H(2) 121.4 no . .
N(9) C(9) H(1) 118.7 no . .
C(10) C(9) H(1) 118.7 no . .
N(12) C(24) H(13) 119.0 no . .
C(25) C(24) H(13) 119.0 no . .
C(25) C(26) H(14) 121.0 no . .
C(27) C(26) H(14) 121.0 no . .
N(12) C(28) H(16) 118.6 no . .
C(27) C(28) H(16) 118.6 no . .
C(26) C(27) H(15) 120.4 no . .
C(28) C(27) H(15) 120.4 no . .

loop_
_geom_bond_atom_site_label_1
_geom_bond_atom_site_label_2
_geom_bond_distance
_geom_bond_publ_flag
_geom_bond_site_symmetry_2
W(1) C(4) 2.167(6) yes .
W(1) C(6) 2.145(7) yes .
W(1) C(7) 2.184(7) yes .
W(1) C(8) 2.168(8) yes .
W(1) C(1) 2.166(7) yes .
W(1) C(3) 2.172(7) yes .
W(1) C(5) 2.168(8) yes .
W(1) C(2) 2.166(7) yes .
I(2) C(15) 2.094(9) yes .
I(1) C(10) 2.109(7) yes .
I(3) C(22) 2.093(7) yes .
I(4) C(25) 2.076(10) yes .
Cu(1) N(9) 2.100(7) yes .
Cu(1) N(9) 2.100(7) yes 2_666
Cu(1) N(10) 2.084(5) yes .
Cu(1) N(10) 2.084(5) yes 2_666
Cu(1) N(1) 2.379(6) yes .
Cu(1) N(1) 2.379(6) yes 2_666
Cu(2) N(11) 2.031(6) yes .
Cu(2) N(12) 2.026(6) yes .
Cu(2) N(8) 2.006(7) yes 1_455
Cu(2) N(4) 2.129(6) yes 2_665
Cu(2) N(3) 1.994(7) yes .
N(5) C(5) 1.151(12) yes .
N(6) C(6) 1.157(10) yes .
N(7) C(7) 1.126(10) yes .
N(2) C(2) 1.155(10) yes .
N(9) C(13) 1.330(11) yes .
N(9) C(9) 1.340(8) yes .
N(10) C(14) 1.328(11) yes .
N(10) C(18) 1.374(9) yes .
N(11) C(23) 1.335(9) yes .
N(11) C(19) 1.346(12) yes .
N(12) C(24) 1.334(12) yes .
N(12) C(28) 1.337(9) yes .
N(8) C(8) 1.131(10) yes .
N(4) C(4) 1.146(9) yes .
N(1) C(1) 1.158(9) yes .
N(3) C(3) 1.150(9) yes .
C(22) C(23) 1.381(10) yes .
C(22) C(21) 1.365(13) yes .
C(19) C(20) 1.363(11) yes .
C(20) C(21) 1.387(11) yes .
C(14) C(15) 1.407(11) yes .
C(15) C(16) 1.378(11) yes .
C(16) C(17) 1.387(15) yes .
C(17) C(18) 1.383(12) yes .
C(13) C(12) 1.404(16) yes .
C(12) C(11) 1.358(12) yes .
C(11) C(10) 1.381(14) yes .
C(10) C(9) 1.388(14) yes .
C(24) C(25) 1.383(10) yes .
C(25) C(26) 1.357(12) yes .
C(26) C(27) 1.390(17) yes .
C(28) C(27) 1.357(11) yes .
C(23) H(12) 0.930 no .
C(19) H(9) 0.930 no .
C(20) H(10) 0.930 no .
C(21) H(11) 0.930 no .
C(14) H(5) 0.930 no .
C(16) H(6) 0.930 no .
C(17) H(7) 0.930 no .
C(18) H(8) 0.930 no .
C(13) H(4) 0.930 no .
C(12) H(3) 0.930 no .
C(11) H(2) 0.930 no .
C(9) H(1) 0.930 no .
C(24) H(13) 0.930 no .
C(26) H(14) 0.930 no .
C(28) H(16) 0.930 no .
C(27) H(15) 0.930 no .

loop_
_geom_contact_atom_site_label_1
_geom_contact_atom_site_label_2
_geom_contact_distance
_geom_contact_site_symmetry_2
I(2) N(5) 3.086(9) 1_565
I(3) N(6) 3.317(7) 2_755
N(5) I(2) 3.086(9) 1_545
N(6) I(3) 3.317(7) 2_755
N(6) C(25) 3.546(11) 1_645
N(6) C(26) 3.186(13) 1_645
N(7) C(11) 3.433(16) 2_766
N(2) C(21) 3.532(11) 1_565
N(8) N(4) 3.230(9) 2_765
N(4) N(8) 3.230(9) 2_765
C(21) N(2) 3.532(11) 1_545
C(21) C(21) 3.549(14) 2_655
C(11) N(7) 3.433(16) 2_766
C(25) N(6) 3.546(11) 1_465
C(26) N(6) 3.186(13) 1_465
I(2) H(3) 3.536 2_676
I(1) H(5) 3.329 2_766
I(1) H(6) 3.382 1_645
I(3) H(10) 3.434 2_655
I(3) H(15) 3.218 1_645
I(4) H(10) 3.527 1_565
I(4) H(7) 3.469 2_576
N(5) H(14) 2.697 1_645
N(6) H(14) 2.895 1_645
N(7) H(6) 3.361 1_645
N(7) H(3) 3.494 2_766
N(7) H(2) 2.812 2_766
N(2) H(10) 3.539 1_565
N(2) H(11) 2.738 1_565
N(8) H(2) 3.033 2_766
C(22) H(11) 3.336 2_655
C(22) H(15) 3.179 1_645
C(21) H(11) 3.222 2_655
C(21) H(15) 2.827 1_645
C(6) H(14) 3.209 1_645
C(7) H(2) 3.013 2_766
C(8) H(2) 3.149 2_766
C(5) H(14) 3.071 1_645
C(17) H(7) 3.489 2_576
C(27) H(11) 3.300 1_465
H(10) I(3) 3.434 2_655
H(10) I(4) 3.527 1_545
H(10) N(2) 3.539 1_545
H(11) N(2) 2.738 1_545
H(11) C(22) 3.336 2_655
H(11) C(21) 3.222 2_655
H(11) C(27) 3.300 1_645
H(11) H(11) 3.145 2_655
H(11) H(15) 2.381 1_645
H(5) I(1) 3.329 2_766
H(6) I(1) 3.382 1_465
H(6) N(7) 3.361 1_465
H(7) I(4) 3.469 2_576
H(7) C(17) 3.489 2_576
H(7) H(7) 3.056 2_576
H(3) I(2) 3.536 2_676
H(3) N(7) 3.494 2_766
H(2) N(7) 2.812 2_766
H(2) N(8) 3.033 2_766
H(2) C(7) 3.013 2_766
H(2) C(8) 3.149 2_766
H(14) N(5) 2.697 1_465
H(14) N(6) 2.895 1_465
H(14) C(6) 3.209 1_465
H(14) C(5) 3.071 1_465
H(15) I(3) 3.218 1_465
H(15) C(22) 3.179 1_465
H(15) C(21) 2.827 1_465
H(15) H(11) 2.381 1_465

loop_
_geom_torsion_atom_site_label_1
_geom_torsion_atom_site_label_2
_geom_torsion_atom_site_label_3
_geom_torsion_atom_site_label_4
_geom_torsion
_geom_torsion_site_symmetry_1
_geom_torsion_site_symmetry_3
_geom_torsion_site_symmetry_4
C(4) W(1) C(6) N(6) 78(96) . . .
C(6) W(1) C(4) N(4) 141(22) . . .
C(4) W(1) C(7) N(7) 89(27) . . .
C(7) W(1) C(4) N(4) 178(19) . . .
C(4) W(1) C(8) N(8) -121(18) . . .
C(8) W(1) C(4) N(4) -138(22) . . .
C(4) W(1) C(1) N(1) 167(8) . . .
C(1) W(1) C(4) N(4) -29(23) . . .
C(4) W(1) C(3) N(3) 72(7) . . .
C(3) W(1) C(4) N(4) 18(22) . . .
C(4) W(1) C(5) N(5) -62(14) . . .
C(5) W(1) C(4) N(4) 79(22) . . .
C(4) W(1) C(2) N(2) 4(19) . . .
C(2) W(1) C(4) N(4) -62(22) . . .
C(6) W(1) C(7) N(7) 124(27) . . .
C(7) W(1) C(6) N(6) -79(127) . . .
C(6) W(1) C(8) N(8) -47(18) . . .
C(8) W(1) C(6) N(6) -5(124) . . .
C(6) W(1) C(1) N(1) 4(5) . . .
C(1) W(1) C(6) N(6) -112(87) . . .
C(6) W(1) C(3) N(3) 11(7) . . .
C(3) W(1) C(6) N(6) 140(121) . . .
C(6) W(1) C(5) N(5) -124(14) . . .
C(5) W(1) C(6) N(6) -159(93) . . .
C(6) W(1) C(2) N(2) 40(23) . . .
C(2) W(1) C(6) N(6) 41(81) . . .
C(7) W(1) C(8) N(8) 31(18) . . .
C(8) W(1) C(7) N(7) 43(27) . . .
C(7) W(1) C(1) N(1) -30(9) . . .
C(1) W(1) C(7) N(7) -76(27) . . .
C(7) W(1) C(3) N(3) -88(7) . . .
C(3) W(1) C(7) N(7) -124(27) . . .
C(7) W(1) C(5) N(5) 158(14) . . .
C(5) W(1) C(7) N(7) -159(27) . . .
C(7) W(1) C(2) N(2) 145(23) . . .
C(2) W(1) C(7) N(7) -16(26) . . .
C(8) W(1) C(1) N(1) -92(9) . . .
C(1) W(1) C(8) N(8) 95(18) . . .
C(8) W(1) C(3) N(3) 116(7) . . .
C(3) W(1) C(8) N(8) -163(18) . . .
C(8) W(1) C(5) N(5) -167(14) . . .
C(5) W(1) C(8) N(8) -5(11) . . .
C(8) W(1) C(2) N(2) 87(23) . . .
C(2) W(1) C(8) N(8) 161(19) . . .
C(1) W(1) C(3) N(3) -134(7) . . .
C(3) W(1) C(1) N(1) 123(9) . . .
C(1) W(1) C(5) N(5) 83(14) . . .
C(5) W(1) C(1) N(1) 50(9) . . .
C(1) W(1) C(2) N(2) -156(23) . . .
C(2) W(1) C(1) N(1) -159(9) . . .
C(3) W(1) C(5) N(5) 0(14) . . .
C(5) W(1) C(3) N(3) -51(7) . . .
C(3) W(1) C(2) N(2) -73(23) . . .
C(2) W(1) C(3) N(3) 151(7) . . .
C(5) W(1) C(2) N(2) -107(23) . . .
C(2) W(1) C(5) N(5) 35(14) . . .
N(9) Cu(1) N(10) C(14) 67.4(6) . . .
N(9) Cu(1) N(10) C(18) -106.4(7) . . .
N(10) Cu(1) N(9) C(13) 39.1(5) . . .
N(10) Cu(1) N(9) C(9) -144.5(6) . . .
N(9) Cu(1) N(10) C(14) 112.6(6) . 2_666 2_666
N(9) Cu(1) N(10) C(18) -73.6(7) . 2_666 2_666
N(10) Cu(1) N(9) C(13) -140.9(5) 2_666 . .
N(10) Cu(1) N(9) C(9) 35.5(6) 2_666 . .
N(9) Cu(1) N(1) C(1) 128.0(15) . . .
N(1) Cu(1) N(9) C(13) 128.9(5) . . .
N(1) Cu(1) N(9) C(9) -54.7(6) . . .
N(9) Cu(1) N(1) C(1) 52.0(16) . 2_666 2_666
N(1) Cu(1) N(9) C(13) -51.1(5) 2_666 . .
N(1) Cu(1) N(9) C(9) 125.3(6) 2_666 . .
N(9) Cu(1) N(10) C(14) -112.6(6) 2_666 . .
N(9) Cu(1) N(10) C(18) 73.6(7) 2_666 . .
N(10) Cu(1) N(9) C(13) 140.9(5) . 2_666 2_666
N(10) Cu(1) N(9) C(9) -35.5(6) . 2_666 2_666
N(9) Cu(1) N(10) C(14) -67.4(6) 2_666 2_666 2_666
N(9) Cu(1) N(10) C(18) 106.4(7) 2_666 2_666 2_666
N(10) Cu(1) N(9) C(13) -39.1(5) 2_666 2_666 2_666
N(10) Cu(1) N(9) C(9) 144.5(6) 2_666 2_666 2_666
N(9) Cu(1) N(1) C(1) -52.0(15) 2_666 . .
N(1) Cu(1) N(9) C(13) 51.1(5) . 2_666 2_666
N(1) Cu(1) N(9) C(9) -125.3(6) . 2_666 2_666
N(9) Cu(1) N(1) C(1) -128.0(16) 2_666 2_666 2_666
N(1) Cu(1) N(9) C(13) -128.9(5) 2_666 2_666 2_666
N(1) Cu(1) N(9) C(9) 54.7(6) 2_666 2_666 2_666
N(10) Cu(1) N(1) C(1) -144.6(16) . . .
N(1) Cu(1) N(10) C(14) -27.3(6) . . .
N(1) Cu(1) N(10) C(18) 159.0(7) . . .
N(10) Cu(1) N(1) C(1) -35.4(16) . 2_666 2_666
N(1) Cu(1) N(10) C(14) 152.7(6) 2_666 . .
N(1) Cu(1) N(10) C(18) -21.0(7) 2_666 . .
N(10) Cu(1) N(1) C(1) 35.4(16) 2_666 . .
N(1) Cu(1) N(10) C(14) -152.7(6) . 2_666 2_666
N(1) Cu(1) N(10) C(18) 21.0(7) . 2_666 2_666
N(10) Cu(1) N(1) C(1) 144.6(16) 2_666 2_666 2_666
N(1) Cu(1) N(10) C(14) 27.3(6) 2_666 2_666 2_666
N(1) Cu(1) N(10) C(18) -159.0(7) 2_666 2_666 2_666
N(11) Cu(2) N(12) C(24) 64(2) . . .
N(11) Cu(2) N(12) C(28) -109(2) . . .
N(12) Cu(2) N(11) C(23) -146.9(19) . . .
N(12) Cu(2) N(11) C(19) 33(2) . . .
N(11) Cu(2) N(8) C(8) 109(18) . 1_455 1_455
N(8) Cu(2) N(11) C(23) 148.4(6) 1_455 . .
N(8) Cu(2) N(11) C(19) -31.5(7) 1_455 . .
N(11) Cu(2) N(4) C(4) 55(3) . 2_665 2_665
N(4) Cu(2) N(11) C(23) 45.7(6) 2_665 . .
N(4) Cu(2) N(11) C(19) -134.2(7) 2_665 . .
N(11) Cu(2) N(3) C(3) 4(2) . . .
N(3) Cu(2) N(11) C(23) -58.8(6) . . .
N(3) Cu(2) N(11) C(19) 121.3(7) . . .
N(12) Cu(2) N(8) C(8) -64(18) . 1_455 1_455
N(8) Cu(2) N(12) C(24) 129.1(6) 1_455 . .
N(8) Cu(2) N(12) C(28) -44.6(6) 1_455 . .
N(12) Cu(2) N(4) C(4) -123(3) . 2_665 2_665
N(4) Cu(2) N(12) C(24) -128.4(6) 2_665 . .
N(4) Cu(2) N(12) C(28) 58.0(6) 2_665 . .
N(12) Cu(2) N(3) C(3) 175(2) . . .
N(3) Cu(2) N(12) C(24) -23.5(6) . . .
N(3) Cu(2) N(12) C(28) 162.8(6) . . .
N(8) Cu(2) N(4) C(4) -35(3) 1_455 2_665 2_665
N(4) Cu(2) N(8) C(8) -158(18) 2_665 1_455 1_455
N(8) Cu(2) N(3) C(3) 87(2) 1_455 . .
N(3) Cu(2) N(8) C(8) 25(18) . 1_455 1_455
N(4) Cu(2) N(3) C(3) -89(2) 2_665 . .
N(3) Cu(2) N(4) C(4) 143(3) . 2_665 2_665
Cu(1) N(9) C(13) C(12) 177.0(6) . . .
Cu(1) N(9) C(9) C(10) -175.0(6) . . .
C(13) N(9) C(9) C(10) 1.5(11) . . .
C(9) N(9) C(13) C(12) 0.4(11) . . .
Cu(1) N(10) C(14) C(15) -172.7(6) . . .
Cu(1) N(10) C(18) C(17) 175.7(7) . . .
C(14) N(10) C(18) C(17) 1.7(13) . . .
C(18) N(10) C(14) C(15) 1.4(12) . . .
Cu(2) N(11) C(23) C(22) -179.6(6) . . .
Cu(2) N(11) C(19) C(20) 178.3(7) . . .
C(23) N(11) C(19) C(20) -1.6(13) . . .
C(19) N(11) C(23) C(22) 0.3(11) . . .
Cu(2) N(12) C(24) C(25) -174.2(6) . . .
Cu(2) N(12) C(28) C(27) 173.4(7) . . .
C(24) N(12) C(28) C(27) -0.6(13) . . .
C(28) N(12) C(24) C(25) -0.4(11) . . .
Cu(2) N(8) C(8) W(1) -74(29) 1_655 . .
Cu(2) N(4) C(4) W(1) 105(22) 2_665 . .
Cu(1) N(1) C(1) W(1) -53(10) . . .
Cu(2) N(3) C(3) W(1) 5(9) . . .
I(3) C(22) C(23) N(11) -179.6(6) . . .
I(3) C(22) C(21) C(20) 179.3(7) . . .
C(23) C(22) C(21) C(20) -1.6(14) . . .
C(21) C(22) C(23) N(11) 1.3(14) . . .
N(11) C(19) C(20) C(21) 1.2(15) . . .
C(19) C(20) C(21) C(22) 0.4(11) . . .
N(10) C(14) C(15) I(2) 176.6(6) . . .
N(10) C(14) C(15) C(16) -2.9(14) . . .
I(2) C(15) C(16) C(17) -178.1(7) . . .
C(14) C(15) C(16) C(17) 1.4(15) . . .
C(15) C(16) C(17) C(18) 1.5(15) . . .
C(16) C(17) C(18) N(10) -3.2(15) . . .
N(9) C(13) C(12) C(11) -0.5(12) . . .
C(13) C(12) C(11) C(10) -1.3(14) . . .
C(12) C(11) C(10) I(1) -175.5(7) . . .
C(12) C(11) C(10) C(9) 3.1(13) . . .
I(1) C(10) C(9) N(9) 175.3(6) . . .
C(11) C(10) C(9) N(9) -3.3(13) . . .
N(12) C(24) C(25) I(4) -178.6(5) . . .
N(12) C(24) C(25) C(26) 1.8(12) . . .
I(4) C(25) C(26) C(27) 178.4(7) . . .
C(24) C(25) C(26) C(27) -2.0(13) . . .
C(25) C(26) C(27) C(28) 1.0(15) . . .
N(12) C(28) C(27) C(26) 0.3(11) . . .
